data_4335238
loop_
_publ_author_name
'Yi Rong'
'Ahmed Al-Harbi'
'Benjamin Kriegel'
'Gerard Parkin'

_publ_section_title
;
 Structural Characterization of 2-Imidazolones: Comparison with their
 Heavier Chalcogen Counterparts
;
_journal_name_full 'Inorganic Chemistry'
_journal_page_first 7172
_journal_page_last 7182
_journal_paper_doi 10.1021/ic400788g
_journal_volume 52
_journal_year 2013
_chemical_formula_sum 'C11 H14 N2 S'
_chemical_formula_weight 206.30
_chemical_name_systematic
; 
 ? 
;
_space_group_IT_number 14
_symmetry_cell_setting monoclinic
_symmetry_space_group_name_Hall '-P 2ybc'
_symmetry_space_group_name_H-M 'P 1 21/c 1'
_atom_sites_solution_hydrogens geom
_atom_sites_solution_primary direct
_atom_sites_solution_secondary difmap
_audit_creation_method SHELXL-97
_cell_angle_alpha 90.00
_cell_angle_beta 106.2250(10)
_cell_angle_gamma 90.00
_cell_formula_units_Z 4
_cell_length_a 7.7333(5)
_cell_length_b 16.9079(10)
_cell_length_c 8.4588(5)
_cell_measurement_reflns_used 9936
_cell_measurement_temperature 150(2)
_cell_measurement_theta_max 32.42
_cell_measurement_theta_min 2.41
_cell_volume 1061.97(11)
_computing_cell_refinement 'Bruker SAINT'
_computing_data_collection 'Bruker APEX2'
_computing_data_reduction 'Bruker SAINT'
_computing_molecular_graphics 'Bruker SHELXTL'
_computing_publication_material 'Bruker SHELXTL'
_computing_structure_refinement 'SHELXL-97 (Sheldrick, 1997)'
_computing_structure_solution 'SHELXS-97 (Sheldrick, 1990)'
_diffrn_ambient_temperature 150(2)
_diffrn_measured_fraction_theta_full 0.963
_diffrn_measured_fraction_theta_max 0.963
_diffrn_measurement_device_type 'Bruker APEX-II CCD'
_diffrn_measurement_method '\f and \w scans'
_diffrn_radiation_monochromator graphite
_diffrn_radiation_source 'fine-focus sealed tube'
_diffrn_radiation_type MoK\a
_diffrn_radiation_wavelength 0.71073
_diffrn_reflns_av_R_equivalents 0.0293
_diffrn_reflns_av_sigmaI/netI 0.0223
_diffrn_reflns_limit_h_max 11
_diffrn_reflns_limit_h_min -11
_diffrn_reflns_limit_k_max 25
_diffrn_reflns_limit_k_min -25
_diffrn_reflns_limit_l_max 12
_diffrn_reflns_limit_l_min -12
_diffrn_reflns_number 18173
_diffrn_reflns_theta_full 32.66
_diffrn_reflns_theta_max 32.66
_diffrn_reflns_theta_min 2.41
_diffrn_standards_number 0
_exptl_absorpt_coefficient_mu 0.266
_exptl_absorpt_correction_T_max 0.8785
_exptl_absorpt_correction_T_min 0.7957
_exptl_absorpt_correction_type empirical
_exptl_absorpt_process_details sadabs
_exptl_crystal_colour YELLOW
_exptl_crystal_density_diffrn 1.290
_exptl_crystal_description BLOCK
_exptl_crystal_F_000 440
_exptl_crystal_size_max 0.90
_exptl_crystal_size_mid 0.50
_exptl_crystal_size_min 0.50
_refine_diff_density_max 0.363
_refine_diff_density_min -0.327
_refine_diff_density_rms 0.067
_refine_ls_extinction_method none
_refine_ls_goodness_of_fit_ref 1.051
_refine_ls_hydrogen_treatment mixed
_refine_ls_matrix_type full
_refine_ls_number_parameters 127
_refine_ls_number_reflns 3753
_refine_ls_number_restraints 0
_refine_ls_restrained_S_all 1.051
_refine_ls_R_factor_all 0.0449
_refine_ls_R_factor_gt 0.0377
_refine_ls_shift/su_max 0.001
_refine_ls_shift/su_mean 0.000
_refine_ls_structure_factor_coef Fsqd
_refine_ls_weighting_details 'calc w=1/[\s^2^(Fo^2^)+(0.0552P)^2^+0.2740P] where P=(Fo^2^+2Fc^2^)/3'
_refine_ls_weighting_scheme calc
_refine_ls_wR_factor_gt 0.0987
_refine_ls_wR_factor_ref 0.1037
_reflns_number_gt 3229
_reflns_number_total 3753
_reflns_threshold_expression >2sigma(I)
_cod_data_source_file ic400788g_si_005.cif
_cod_data_source_block tbss10
_cod_database_code 4335238

loop_
_symmetry_equiv_pos_as_xyz
'x, y, z'
'-x, y+1/2, -z+1/2'
'-x, -y, -z'
'x, -y-1/2, z-1/2'

loop_
_atom_site_label
_atom_site_type_symbol
_atom_site_fract_x
_atom_site_fract_y
_atom_site_fract_z
_atom_site_U_iso_or_equiv
_atom_site_adp_type
_atom_site_occupancy
_atom_site_symmetry_multiplicity
_atom_site_calc_flag
_atom_site_refinement_flags
S S 0.43512(3) 0.569415(17) 0.25657(3) 0.02468(8) Uani 1 1 d .
N1 N 0.71958(12) 0.56127(5) 0.51943(11) 0.02047(17) Uani 1 1 d .
H1A H 0.6576 0.5363 0.5768 0.025 Uiso 1 1 calc R
N2 N 0.78938(11) 0.62202(5) 0.31493(10) 0.01805(16) Uani 1 1 d .
C11 C 0.65195(13) 0.58511(6) 0.36168(12) 0.01859(17) Uani 1 1 d .
C12 C 0.94667(13) 0.61989(5) 0.45019(12) 0.01801(17) Uani 1 1 d .
C13 C 0.89839(13) 0.58135(6) 0.57804(12) 0.01911(18) Uani 1 1 d .
C14 C 1.01615(15) 0.56932(6) 0.73323(14) 0.0246(2) Uani 1 1 d .
H14A H 0.9785 0.5434 0.8176 0.029 Uiso 1 1 calc R
C15 C 1.19066(15) 0.59666(7) 0.75997(14) 0.0281(2) Uani 1 1 d .
H15A H 1.2752 0.5900 0.8648 0.034 Uiso 1 1 calc R
C16 C 1.24253(14) 0.63382(7) 0.63361(15) 0.0275(2) Uani 1 1 d .
H16A H 1.3635 0.6514 0.6542 0.033 Uiso 1 1 calc R
C17 C 1.12411(14) 0.64615(6) 0.47857(13) 0.0233(2) Uani 1 1 d .
H17A H 1.1626 0.6717 0.3943 0.028 Uiso 1 1 calc R
C21 C 0.76488(14) 0.65787(6) 0.14662(12) 0.02052(18) Uani 1 1 d .
C22 C 0.70206(15) 0.59374(6) 0.01545(12) 0.0238(2) Uani 1 1 d .
H22A H 0.7922 0.5515 0.0340 0.036 Uiso 1 1 calc R
H22B H 0.6868 0.6168 -0.0939 0.036 Uiso 1 1 calc R
H22C H 0.5870 0.5719 0.0223 0.036 Uiso 1 1 calc R
C23 C 0.62914(17) 0.72566(7) 0.12381(14) 0.0295(2) Uani 1 1 d .
H23A H 0.6738 0.7654 0.2099 0.044 Uiso 1 1 calc R
H23B H 0.5133 0.7051 0.1314 0.044 Uiso 1 1 calc R
H23C H 0.6134 0.7499 0.0155 0.044 Uiso 1 1 calc R
C24 C 0.94162(16) 0.69102(8) 0.12826(14) 0.0304(2) Uani 1 1 d .
H24A H 0.9859 0.7323 0.2110 0.046 Uiso 1 1 calc R
H24B H 0.9217 0.7136 0.0179 0.046 Uiso 1 1 calc R
H24C H 1.0309 0.6485 0.1441 0.046 Uiso 1 1 calc R

loop_
_atom_site_aniso_label
_atom_site_aniso_U_11
_atom_site_aniso_U_22
_atom_site_aniso_U_33
_atom_site_aniso_U_23
_atom_site_aniso_U_13
_atom_site_aniso_U_12
S 0.01869(13) 0.03312(15) 0.02161(13) 0.00259(9) 0.00457(9) -0.00403(9)
N1 0.0196(4) 0.0236(4) 0.0186(4) 0.0022(3) 0.0060(3) -0.0034(3)
N2 0.0193(4) 0.0178(4) 0.0177(3) 0.0008(3) 0.0063(3) -0.0016(3)
C11 0.0201(4) 0.0178(4) 0.0186(4) -0.0002(3) 0.0066(3) -0.0009(3)
C12 0.0191(4) 0.0158(4) 0.0200(4) -0.0009(3) 0.0067(3) 0.0004(3)
C13 0.0194(4) 0.0179(4) 0.0202(4) -0.0003(3) 0.0060(3) -0.0003(3)
C14 0.0238(5) 0.0273(5) 0.0213(5) 0.0031(4) 0.0042(4) 0.0007(4)
C15 0.0222(5) 0.0315(5) 0.0270(5) 0.0019(4) 0.0010(4) 0.0006(4)
C16 0.0183(4) 0.0295(5) 0.0334(5) 0.0011(4) 0.0048(4) -0.0013(4)
C17 0.0202(4) 0.0234(5) 0.0277(5) 0.0006(4) 0.0090(4) -0.0012(3)
C21 0.0259(5) 0.0183(4) 0.0185(4) 0.0029(3) 0.0080(3) -0.0004(3)
C22 0.0301(5) 0.0241(5) 0.0184(4) -0.0010(3) 0.0087(4) -0.0013(4)
C23 0.0395(6) 0.0217(5) 0.0275(5) 0.0045(4) 0.0098(4) 0.0075(4)
C24 0.0333(6) 0.0328(6) 0.0268(5) 0.0060(4) 0.0114(4) -0.0095(4)

loop_
_atom_type_symbol
_atom_type_description
_atom_type_scat_dispersion_real
_atom_type_scat_dispersion_imag
_atom_type_scat_source
C C 0.0033 0.0016 'International Tables Vol C Tables 4.2.6.8 and 6.1.1.4'
H H 0.0000 0.0000 'International Tables Vol C Tables 4.2.6.8 and 6.1.1.4'
N N 0.0061 0.0033 'International Tables Vol C Tables 4.2.6.8 and 6.1.1.4'
S S 0.1246 0.1234 'International Tables Vol C Tables 4.2.6.8 and 6.1.1.4'

loop_
_geom_angle_atom_site_label_1
_geom_angle_atom_site_label_2
_geom_angle_atom_site_label_3
_geom_angle
C11 N1 C13 110.80(8)
C11 N2 C12 108.21(8)
C11 N2 C21 123.17(8)
C12 N2 C21 128.62(8)
N1 C11 N2 107.50(8)
N1 C11 S 121.84(7)
N2 C11 S 130.66(7)
C17 C12 C13 118.43(9)
C17 C12 N2 135.23(9)
C13 C12 N2 106.34(8)
N1 C13 C14 129.27(10)
N1 C13 C12 107.15(9)
C14 C13 C12 123.56(10)
C15 C14 C13 117.25(10)
C14 C15 C16 120.15(10)
C17 C16 C15 122.48(10)
C16 C17 C12 118.10(10)
N2 C21 C24 111.33(8)
N2 C21 C23 108.71(8)
C24 C21 C23 108.35(9)
N2 C21 C22 109.27(8)
C24 C21 C22 107.37(9)
C23 C21 C22 111.83(9)

loop_
_geom_bond_atom_site_label_1
_geom_bond_atom_site_label_2
_geom_bond_distance
S C11 1.6851(10)
N1 C11 1.3516(12)
N1 C13 1.3748(13)
N2 C11 1.3821(12)
N2 C12 1.4185(12)
N2 C21 1.5098(12)
C12 C17 1.3977(14)
C12 C13 1.3997(13)
C13 C14 1.3878(14)
C14 C15 1.3840(16)
C15 C16 1.3920(17)
C16 C17 1.3896(15)
C21 C24 1.5248(15)
C21 C23 1.5295(15)
C21 C22 1.5303(14)

loop_
_geom_hbond_atom_site_label_D
_geom_hbond_atom_site_label_H
_geom_hbond_atom_site_label_A
_geom_hbond_distance_DH
_geom_hbond_distance_HA
_geom_hbond_distance_DA
_geom_hbond_angle_DHA
_geom_hbond_site_symmetry_A
N1 H1A S 0.88 2.50 3.3422(9) 160.0 3_666
